data_2006118
loop_
_publ_author_name
'Stradiotto, Mark'
'Crowe, Grant'
'Ruffolo, Ralph'
'Brook, Michael A.'

_publ_section_title
;
 1-Styrylsilatrane
;
_journal_issue 5
_journal_name_full 'Acta Crystallographica Section C'
_journal_page_first 637
_journal_page_last 639
_journal_paper_doi 10.1107/S0108270197000310
_journal_volume 53
_journal_year 1997
_chemical_formula_sum 'C14 H19 N O3 Si'
_chemical_formula_weight 277.39
_chemical_name_common 1-Styrylsilatrane
_chemical_name_systematic
;
E-1-(2-phenylethenyl)-2,8,9-trioxa-5-aza-1-silabicyclo[3.3.3]undecane
;
_space_group_IT_number 61
_symmetry_cell_setting orthorhombic
_symmetry_space_group_name_Hall '-P 2ac 2ab'
_symmetry_space_group_name_H-M 'P b c a'
_audit_creation_method SHELXL
_cell_angle_alpha 90.00
_cell_angle_beta 90.00
_cell_angle_gamma 90.00
_cell_formula_units_Z 8
_cell_length_a 10.839(2)
_cell_length_b 13.519(3)
_cell_length_c 18.939(4)
_cell_measurement_reflns_used 25
_cell_measurement_temperature 293(2)
_cell_measurement_theta_max 14.82
_cell_measurement_theta_min 7.58
_cell_volume 2775.2(10)
_computing_cell_refinement P3
_computing_data_collection 'P3 (Siemens, 1990)'
_computing_data_reduction 'XDISK (Siemens, 1989)'
_computing_molecular_graphics SHELXTL
_computing_publication_material SHELXTL
_computing_structure_refinement SHELXTL
_computing_structure_solution 'SHELXTL (Sheldrick, 1994)'
_diffrn_ambient_temperature 293(2)
_diffrn_measurement_device 'Siemens P3'
_diffrn_measurement_method '\w scans'
_diffrn_radiation_monochromator graphite
_diffrn_radiation_source 'fine-focus sealed tube'
_diffrn_radiation_type AgK\a
_diffrn_radiation_wavelength 0.56086
_diffrn_reflns_av_R_equivalents 0.0673
_diffrn_reflns_av_sigmaI/netI 0.2033
_diffrn_reflns_limit_h_max 13
_diffrn_reflns_limit_h_min -1
_diffrn_reflns_limit_k_max 16
_diffrn_reflns_limit_k_min -1
_diffrn_reflns_limit_l_max 23
_diffrn_reflns_limit_l_min -1
_diffrn_reflns_number 3366
_diffrn_reflns_theta_max 20.00
_diffrn_reflns_theta_min 1.70
_diffrn_standards_decay_% 0
_diffrn_standards_interval_count 97
_diffrn_standards_number 3
_exptl_absorpt_coefficient_mu 0.098
_exptl_absorpt_correction_type none
_exptl_crystal_colour Colorless
_exptl_crystal_density_diffrn 1.328
_exptl_crystal_density_meas 1.337
_exptl_crystal_density_method floatation
_exptl_crystal_description 'Irregular fragment'
_exptl_crystal_F_000 1184
_exptl_crystal_size_max 0.2
_exptl_crystal_size_mid 0.2
_exptl_crystal_size_min 0.2
_refine_diff_density_max 0.241
_refine_diff_density_min -0.184
_refine_ls_extinction_method none
_refine_ls_goodness_of_fit_all 0.761
_refine_ls_goodness_of_fit_obs 1.089
_refine_ls_hydrogen_treatment noref
_refine_ls_matrix_type full
_refine_ls_number_parameters 182
_refine_ls_number_reflns 2628
_refine_ls_number_restraints 0
_refine_ls_restrained_S_all 0.766
_refine_ls_restrained_S_obs 1.089
_refine_ls_R_factor_all 0.2333
_refine_ls_R_factor_obs .0554
_refine_ls_shift/esd_max -0.019
_refine_ls_shift/esd_mean 0.002
_refine_ls_structure_factor_coef Fsqd
_refine_ls_weighting_details 'w = 1/[\s^2^(Fo^2^)+(0.0346(Fo^2^+2Fc^2^)/3)^2^]'
_refine_ls_weighting_scheme calc
_refine_ls_wR_factor_all 0.1305
_refine_ls_wR_factor_obs .0879
_reflns_number_observed 725
_reflns_number_total 2636
_reflns_observed_criterion >2sigma(I)
_cod_data_source_file fr1023.cif
_cod_data_source_block st
_cod_depositor_comments
;
The following automatic conversions were performed:
'_symmetry_cell_setting' value 'Orthorhombic' changed to 'orthorhombic'
according to '/home/saulius/struct/CIF-dictionaries/cif_core.dic'
dictionary named 'cif_core.dic' version 2.4.1 from 2010-06-29.

Automatic conversion script
Id: cif_fix_enum 1527 2010-12-29 10:47:43Z saulius 

The following automatic conversions were performed:

'_symmetry_cell_setting' value 'Orthorhombic' changed to
'orthorhombic' according to
/home/saulius/struct/CIF-dictionaries/cif_core.dic dictionary named
'cif_core.dic' version 2.4.1 from 2010-06-29.

Automatic conversion script
Id: cif_fix_values 1715 2011-07-08 13:25:40Z adriana 

The following automatic conversions were performed:

'_refine_ls_weighting_scheme' value 'w =
1/[\s^2^(Fo^2^)+(0.0346(Fo^2^+2Fc^2^)/3)^2^]' was changed to 'calc'.
New tag '_refine_ls_weighting_details' was created. The value of the
new tag was set to 'w =
1/[\s^2^(Fo^2^)+(0.0346(Fo^2^+2Fc^2^)/3)^2^]'.

Automatic conversion script
Id: cif_fix_values 3143 2015-03-26 13:38:13Z robertas 
;
_cod_database_code 2006118

loop_
_symmetry_equiv_pos_as_xyz
'x, y, z'
'-x+1/2, -y, z+1/2'
'-x, y+1/2, -z+1/2'
'x+1/2, -y+1/2, -z'
'-x, -y, -z'
'x-1/2, y, -z-1/2'
'x, -y-1/2, z-1/2'
'-x-1/2, y-1/2, z'

loop_
_atom_site_aniso_label
_atom_site_aniso_U_11
_atom_site_aniso_U_22
_atom_site_aniso_U_33
_atom_site_aniso_U_12
_atom_site_aniso_U_13
_atom_site_aniso_U_23
Si1 .0610(10) .0468(8) .0565(9) .0033(9) -.0047(11) -.0044(10)
O2 .060(2) .044(2) .107(3) -.006(2) .004(3) .001(2)
C3 .062(4) .076(4) .130(6) -.009(4) -.004(5) -.014(4)
C4 .064(5) .073(4) .153(11) .004(5) -.032(7) -.011(7)
C4A .064(5) .073(4) .153(11) .004(5) -.032(7) -.011(7)
N5 .060(3) .053(3) .052(3) .002(2) -.006(3) -.004(3)
C6 .125(8) .071(6) .064(6) .041(6) .011(5) .012(5)
C6A .125(8) .071(6) .064(6) .041(6) .011(5) .012(5)
C7 .112(6) .086(5) .066(4) .018(4) .012(4) .021(4)
O8 .081(3) .067(3) .054(2) .019(2) .004(2) .010(2)
O9 .078(3) .060(2) .060(2) .017(2) -.017(2) -.019(2)
C10 .092(5) .066(4) .081(4) .020(4) -.005(4) -.022(3)
C11 .099(8) .082(7) .060(6) .035(6) -.016(6) -.022(5)
C11A .099(8) .082(7) .060(6) .035(6) -.016(6) -.022(5)
C12 .064(4) .044(3) .059(3) -.005(3) -.005(4) -.005(3)
C13 .075(4) .049(3) .054(4) .009(4) -.004(4) .002(3)
C14 .056(4) .048(3) .054(3) .001(3) .003(4) -.004(3)
C15 .068(4) .056(4) .059(4) .006(4) .001(4) .002(3)
C16 .056(4) .087(4) .068(4) -.003(4) .001(4) -.022(4)
C17 .072(5) .074(4) .091(5) .019(4) -.030(4) -.018(4)
C18 .085(5) .067(4) .074(5) .009(4) -.009(4) .015(4)
C19 .069(4) .057(3) .058(4) .008(4) .003(4) -.006(3)

loop_
_atom_site_label
_atom_site_fract_x
_atom_site_fract_y
_atom_site_fract_z
_atom_site_U_iso_or_equiv
_atom_site_thermal_displace_type
_atom_site_calc_flag
_atom_site_refinement_flags
_atom_site_occupancy
_atom_site_disorder_group
_atom_site_type_symbol
Si1 .15713(14) .79420(10) .10774(8) .0548(4) Uani d . 1 . Si
O2 .2678(3) .8772(2) .1012(2) .0705(12) Uani d . 1 . O
C3 .3925(5) .8529(4) .0924(3) .089(2) Uani d . 1 . C
H3C .4379(5) .8646(4) .1358(3) .107 Uiso calc PR .149(12) 2 H
H3D .4290(5) .8924(4) .0551(3) .107 Uiso calc PR .149(12) 2 H
H3A .4436(5) .9033(4) .1128(3) .107 Uiso d PR .851(12) 1 H
H3B .4114(5) .8475(4) .0430(3) .107 Uiso d PR .851(12) 1 H
C4 .4190(8) .7526(6) .1200(6) .097(4) Uani d P .851(12) 1 C
H4A .4938(8) .7213(6) .1046(6) .116 Uiso d PR .851(12) 1 H
H4B .4217(8) .7609(6) .1703(6) .116 Uiso d PR .851(12) 1 H
C4A .395(5) .745(4) .073(4) .097(4) Uani d P .149(12) 2 C
H4AA .430(5) .725(4) .029(4) .116 Uiso d PR .149(12) 2 H
H4AB .456(5) .732(4) .109(4) .116 Uiso d PR .149(12) 2 H
N5 .3072(4) .6928(3) .1076(2) .0548(11) Uani d . 1 . N
C6 .2845(9) .6228(7) .1636(4) .087(3) Uani d P .851(12) 1 C
H6A .3559(9) .5891(7) .1815(4) .104 Uiso d PR .851(12) 1 H
H6B .2300(9) .5752(7) .1426(4) .104 Uiso d PR .851(12) 1 H
C6A .331(6) .685(4) .187(2) .087(3) Uani d P .149(12) 2 C
H6AA .406(6) .704(4) .210(2) .104 Uiso d PR .149(12) 2 H
H6AB .331(6) .615(4) .179(2) .104 Uiso d PR .149(12) 2 H
C7 .2036(6) .6727(4) .2166(3) .088(2) Uani d . 1 . C
H7C .1728(6) .6068(4) .2064(3) .106 Uiso calc PR .149(12) 2 H
H7D .2050(6) .6815(4) .2674(3) .106 Uiso calc PR .149(12) 2 H
H7A .1556(6) .6284(4) .2452(3) .106 Uiso d PR .851(12) 1 H
H7B .2628(6) .7053(4) .2462(3) .106 Uiso d PR .851(12) 1 H
O8 .1272(3) .7439(2) .1854(2) .0674(12) Uani d . 1 . O
O9 .1167(3) .7338(2) .0352(2) .0658(11) Uani d . 1 . O
C10 .1785(5) .6491(4) .0110(3) .080(2) Uani d . 1 . C
H10C .2236(5) .6649(4) -.0318(3) .096 Uiso calc PR .149(12) 2 H
H10D .1186(5) .5981(4) -.0003(3) .096 Uiso calc PR .149(12) 2 H
H10A .1709(5) .6442(4) -.0394(3) .096 Uiso d PR .851(12) 1 H
H10B .1418(5) .5914(4) .0318(3) .096 Uiso d PR .851(12) 1 H
C11 .3069(9) .6461(7) .0373(4) .081(3) Uani d P .851(12) 1 C
H11A .3469(9) .5829(7) .0359(4) .097 Uiso d PR .851(12) 1 H
H11B .3509(9) .6920(7) .0080(4) .097 Uiso d PR .851(12) 1 H
C11A .266(5) .611(4) .066(3) .081(3) Uani d P .149(12) 2 C
H11C .255(5) .547(4) .086(3) .097 Uiso d PR .149(12) 2 H
H11D .336(5) .609(4) .035(3) .097 Uiso d PR .149(12) 2 H
C12 .0262(4) .8828(3) .1058(3) .0554(14) Uani d . 1 . C
H12A .0265(4) .9298(3) .0679(3) .066 Uiso d R 1 . H
C13 -.0674(5) .8907(3) .1494(3) .059(2) Uani d . 1 . C
H13A -.0654(5) .8456(3) .1886(3) .071 Uiso d R 1 . H
C14 -.1725(5) .9584(4) .1461(3) .0525(14) Uani d . 1 . C
C15 -.2744(5) .9416(4) .1884(3) .061(2) Uani d . 1 . C
H15A -.2744(5) .8863(4) .2202(3) .073 Uiso d R 1 . H
C16 -.3758(5) 1.0027(4) .1847(3) .070(2) Uani d . 1 . C
H16A -.4441(5) .9902(4) .2157(3) .084 Uiso d R 1 . H
C17 -.3789(6) 1.0817(5) .1391(3) .079(2) Uani d . 1 . C
H17A -.4503(6) 1.1235(5) .1358(3) .095 Uiso d R 1 . H
C18 -.2761(6) 1.0990(4) .0986(3) .076(2) Uani d . 1 . C
H18A -.2752(6) 1.1550(4) .0674(3) .091 Uiso d R 1 . H
C19 -.1758(5) 1.0387(4) .1011(3) .0612(15) Uani d . 1 . C
H19A -.1059(5) 1.0521(4) .0715(3) .073 Uiso d R 1 . H

loop_
_atom_type_symbol
_atom_type_description
_atom_type_scat_dispersion_real
_atom_type_scat_dispersion_imag
_atom_type_scat_source
C C 0.0015 0.0009 'International Tables Vol C Tables 4.2.6.8 and 6.1.1.4'
H H 0.0000 0.0000 'International Tables Vol C Tables 4.2.6.8 and 6.1.1.4'
N N 0.0030 0.0019 'International Tables Vol C Tables 4.2.6.8 and 6.1.1.4'
O O 0.0056 0.0036 'International Tables Vol C Tables 4.2.6.8 and 6.1.1.4'
Si Si 0.0522 0.0431 'International Tables Vol C Tables 4.2.6.8 and 6.1.1.4'

loop_
_geom_angle_atom_site_label_1
_geom_angle_atom_site_label_2
_geom_angle_atom_site_label_3
_geom_angle
_geom_angle_publ_flag
O2 Si1 O8 119.4(2) y
O2 Si1 O9 117.7(2) y
O8 Si1 O9 118.9(2) y
O2 Si1 C12 96.6(2) y
O8 Si1 C12 97.6(2) y
O9 Si1 C12 95.7(2) y
O2 Si1 N5 83.2(2) y
O8 Si1 N5 83.4(2) y
O9 Si1 N5 83.3(2) y
C12 Si1 N5 178.8(3) y
C3 O2 Si1 123.5(3) ?
O2 C3 C4 111.1(6) ?
O2 C3 C4A 106.(2) ?
N5 C4 C3 106.6(6) ?
N5 C4A C3 112.(5) ?
C4A N5 C11A 111.(3) ?
C6 N5 C11 112.5(5) ?
C6 N5 C4 112.5(6) ?
C11 N5 C4 112.4(6) ?
C4A N5 C6A 113.(3) ?
C11A N5 C6A 123.(3) ?
C4A N5 Si1 102.(2) ?
C11A N5 Si1 105.(2) ?
C6 N5 Si1 106.9(4) ?
C11 N5 Si1 106.0(4) ?
C4 N5 Si1 106.0(4) ?
C6A N5 Si1 99.9(18) ?
N5 C6 C7 107.4(6) ?
C7 C6A N5 103.(4) ?
O8 C7 C6 111.9(5) ?
O8 C7 C6A 108.1(16) ?
C7 O8 Si1 122.9(3) ?
C10 O9 Si1 123.2(3) ?
O9 C10 C11 111.1(5) ?
O9 C10 C11A 111.(2) ?
N5 C11 C10 107.2(6) ?
N5 C11A C10 109.(4) ?
C13 C12 Si1 129.1(4) ?
C12 C13 C14 128.7(5) ?
C19 C14 C15 117.8(5) ?
C19 C14 C13 122.6(5) ?
C15 C14 C13 119.6(5) ?
C16 C15 C14 120.7(5) ?
C17 C16 C15 121.2(6) ?
C18 C17 C16 117.6(6) ?
C19 C18 C17 121.9(6) ?
C18 C19 C14 120.9(6) ?

loop_
_geom_bond_atom_site_label_1
_geom_bond_atom_site_label_2
_geom_bond_site_symmetry_2
_geom_bond_distance
_geom_bond_publ_flag
Si1 O2 . 1.647(3) y
Si1 O8 . 1.652(3) y
Si1 O9 . 1.657(3) y
Si1 C12 . 1.857(5) y
Si1 N5 . 2.127(4) y
O2 C3 . 1.401(5) ?
C3 C4 . 1.481(9) ?
C3 C4A . 1.50(5) ?
C4 N5 . 1.475(9) ?
C4A N5 . 1.35(7) ?
N5 C11A . 1.43(5) ?
N5 C6 . 1.442(7) ?
N5 C11 . 1.473(8) ?
N5 C6A . 1.53(4) ?
C6 C7 . 1.493(9) ?
C6A C7 . 1.50(6) ?
C7 O8 . 1.401(5) ?
O9 C10 . 1.404(5) ?
C10 C11 . 1.479(10) ?
C10 C11A . 1.50(6) ?
C12 C13 . 1.312(6) y
C13 C14 . 1.463(6) ?
C14 C19 . 1.381(6) ?
C14 C15 . 1.383(6) ?
C15 C16 . 1.376(6) ?
C16 C17 . 1.374(6) ?
C17 C18 . 1.373(7) ?
C18 C19 . 1.360(6) ?
